data_2207160
loop_
_publ_author_name
'Bao, Feng'
'Feng, Juan'
'Ng, Seik Weng'

_publ_section_title
Bis{<i>N</i>-[(<i>Z</i>)-(3-Methyl-5-oxo-1-phenyl-4,5-dihydro-1<i>H</i>-pyrazol-4-ylidene)(phenyl)methyl]benzylamido-\k^2^<i>N</i>,<i>O</i>}copper(II)
_journal_coeditor_code BT6765
_journal_issue 11
_journal_name_full 'Acta Crystallographica Section E'
_journal_page_first m2393
_journal_page_last m2394
_journal_paper_doi 10.1107/S1600536805033805
_journal_volume 61
_journal_year 2005
_chemical_formula_iupac '[Cu (C24 H20 N3 O1)2]'
_chemical_formula_moiety 'C48 H40 Cu N6 O2'
_chemical_formula_sum 'C48 H40 Cu N6 O2'
_chemical_formula_weight 796.40
_chemical_name_systematic
;
Bis{[(Z)-(3-Methyl-5-oxo-1-phenyl-4,5-dihydro-1H-pyrazol-4-
ylidene)(phenyl)methyl]benzylamido-\k^2^N,O}copper(II)
;
_space_group_IT_number 14
_symmetry_cell_setting monoclinic
_symmetry_space_group_name_Hall '-P 2ybc'
_symmetry_space_group_name_H-M 'P 1 21/c 1'
_atom_sites_solution_hydrogens geom
_atom_sites_solution_primary direct
_atom_sites_solution_secondary difmap
_audit_creation_method SHELXL-97
_cell_angle_alpha 90
_cell_angle_beta 104.337(2)
_cell_angle_gamma 90
_cell_formula_units_Z 4
_cell_length_a 14.718(2)
_cell_length_b 18.686(2)
_cell_length_c 15.320(2)
_cell_measurement_reflns_used 975
_cell_measurement_temperature 295(2)
_cell_measurement_theta_max 26.6
_cell_measurement_theta_min 2.6
_cell_volume 4082.1(9)
_computing_cell_refinement 'SAINT (Bruker, 2001)'
_computing_data_collection 'SMART (Bruker, 2001)'
_computing_data_reduction SAINT
_computing_molecular_graphics 'ORTEPII (Johnson, 1976)'
_computing_publication_material SHELXL97
_computing_structure_refinement 'SHELXL97 (Sheldrick, 1997)'
_computing_structure_solution 'SHELXS97 (Sheldrick, 1997)'
_diffrn_ambient_temperature 295(2)
_diffrn_measured_fraction_theta_full 0.99
_diffrn_measured_fraction_theta_max 0.99
_diffrn_measurement_device_type 'Bruker SMART area-detector'
_diffrn_measurement_method '\w and \f'
_diffrn_radiation_monochromator graphite
_diffrn_radiation_source 'fine-focus sealed tube'
_diffrn_radiation_type MoK\a
_diffrn_radiation_wavelength 0.71073
_diffrn_reflns_av_R_equivalents 0.021
_diffrn_reflns_av_sigmaI/netI 0.026
_diffrn_reflns_limit_h_max 18
_diffrn_reflns_limit_h_min -18
_diffrn_reflns_limit_k_max 14
_diffrn_reflns_limit_k_min -23
_diffrn_reflns_limit_l_max 19
_diffrn_reflns_limit_l_min -19
_diffrn_reflns_number 24434
_diffrn_reflns_theta_full 27.1
_diffrn_reflns_theta_max 27.1
_diffrn_reflns_theta_min 1.8
_diffrn_standards_decay_% 0
_diffrn_standards_interval_count 0
_diffrn_standards_interval_time 0
_diffrn_standards_number 0
_exptl_absorpt_coefficient_mu 0.582
_exptl_absorpt_correction_T_max 0.859
_exptl_absorpt_correction_T_min 0.730
_exptl_absorpt_correction_type multi-scan
_exptl_absorpt_process_details '(SADABS; Sheldrick, 1996)'
_exptl_crystal_colour Black
_exptl_crystal_density_diffrn 1.296
_exptl_crystal_density_method 'not measured'
_exptl_crystal_description 'Irregular block'
_exptl_crystal_F_000 1660
_exptl_crystal_size_max 0.49
_exptl_crystal_size_mid 0.48
_exptl_crystal_size_min 0.27
_refine_diff_density_max 0.23
_refine_diff_density_min -0.31
_refine_ls_extinction_method none
_refine_ls_goodness_of_fit_ref 0.99
_refine_ls_hydrogen_treatment constr
_refine_ls_matrix_type full
_refine_ls_number_parameters 516
_refine_ls_number_reflns 8912
_refine_ls_number_restraints 0
_refine_ls_restrained_S_all 0.99
_refine_ls_R_factor_all 0.060
_refine_ls_R_factor_gt 0.036
_refine_ls_shift/su_max 0.001
_refine_ls_shift/su_mean 0.000
_refine_ls_structure_factor_coef Fsqd
_refine_ls_weighting_details 'calc w = 1/[\s^2^(Fo^2^)+(0.055P)^2^+1.4386P] where P = (Fo^2^+2Fc^2^)/3'
_refine_ls_weighting_scheme calc
_refine_ls_wR_factor_gt 0.094
_refine_ls_wR_factor_ref 0.111
_reflns_number_gt 6429
_reflns_number_total 8912
_reflns_threshold_expression I>2\s(I)
_cod_data_source_file bt6765.cif
_cod_data_source_block I
_cod_depositor_comments
;
The following automatic conversions were performed:
'_symmetry_cell_setting' value 'Monoclinic' changed to 'monoclinic'
according to '/home/saulius/struct/CIF-dictionaries/cif_core.dic'
dictionary named 'cif_core.dic' version 2.4.1 from 2010-06-29.

Automatic conversion script
Id: cif_fix_enum 1527 2010-12-29 10:47:43Z saulius 

The following automatic conversions were performed:

'_symmetry_cell_setting' value 'Monoclinic' changed to 'monoclinic'
according to /home/saulius/struct/CIF-dictionaries/cif_core.dic
dictionary named 'cif_core.dic' version 2.4.1 from 2010-06-29.

Automatic conversion script
Id: cif_fix_values 1715 2011-07-08 13:25:40Z adriana 
;
_cod_original_cell_volume 4082.2(9)
_cod_original_sg_symbol_H-M 'P 21/c'
_cod_database_code 2207160
_cod_database_fobs_code 2207160

loop_
_symmetry_equiv_pos_as_xyz
'x, y, z'
'-x, y+1/2, -z+1/2'
'-x, -y, -z'
'x, -y-1/2, z-1/2'

loop_
_atom_site_label
_atom_site_fract_x
_atom_site_fract_y
_atom_site_fract_z
_atom_site_U_iso_or_equiv
_atom_site_adp_type
_atom_site_calc_flag
_atom_site_refinement_flags
_atom_site_occupancy
_atom_site_type_symbol
Cu1 0.33873(2) 0.327020(10) 0.52305(2) 0.04371(9) Uani d . 1 Cu
O1 0.47130(10) 0.32370(10) 0.57440(10) 0.0491(3) Uani d . 1 O
O2 0.23120(10) 0.33930(10) 0.42340(10) 0.0490(3) Uani d . 1 O
N1 0.61290(10) 0.38450(10) 0.62000(10) 0.0413(4) Uani d . 1 N
N2 0.64560(10) 0.45340(10) 0.64440(10) 0.0471(4) Uani d . 1 N
N3 0.32340(10) 0.42370(10) 0.56900(10) 0.0470(4) Uani d . 1 N
N4 0.07220(10) 0.31250(10) 0.37510(10) 0.0525(4) Uani d . 1 N
N5 0.01190(10) 0.25660(10) 0.3828(2) 0.0647(5) Uani d . 1 N
N6 0.32600(10) 0.22130(10) 0.51950(10) 0.0449(4) Uani d . 1 N
C1 0.67850(10) 0.32830(10) 0.62440(10) 0.0410(10) Uani d . 1 C
C2 0.65780(10) 0.27010(10) 0.56780(10) 0.0470(10) Uani d . 1 C
C3 0.7246(2) 0.21710(10) 0.5717(2) 0.0560(10) Uani d . 1 C
C4 0.8108(2) 0.22200(10) 0.6318(2) 0.0640(10) Uani d . 1 C
C5 0.8309(2) 0.2797(2) 0.6891(2) 0.0660(10) Uani d . 1 C
C6 0.76530(10) 0.33300(10) 0.6856(2) 0.0540(10) Uani d . 1 C
C7 0.51740(10) 0.38210(10) 0.59810(10) 0.0400(10) Uani d . 1 C
C8 0.48630(10) 0.45130(10) 0.61050(10) 0.0400(10) Uani d . 1 C
C9 0.57010(10) 0.49260(10) 0.63830(10) 0.0450(10) Uani d . 1 C
C10 0.5828(2) 0.57120(10) 0.6559(2) 0.0650(10) Uani d . 1 C
C11 0.39030(10) 0.46870(10) 0.60430(10) 0.0420(10) Uani d . 1 C
C12 0.36950(10) 0.53820(10) 0.64370(10) 0.0450(10) Uani d . 1 C
C13 0.3280(2) 0.59400(10) 0.5895(2) 0.0670(10) Uani d . 1 C
C14 0.3094(2) 0.65740(10) 0.6283(2) 0.0870(10) Uani d . 1 C
C15 0.3319(2) 0.66510(10) 0.7200(2) 0.0790(10) Uani d . 1 C
C16 0.3708(2) 0.6097(2) 0.7736(2) 0.0740(10) Uani d . 1 C
C17 0.3903(2) 0.54600(10) 0.7358(2) 0.0600(10) Uani d . 1 C
C18 0.22550(10) 0.44040(10) 0.5693(2) 0.0580(10) Uani d . 1 C
C19 0.1811(2) 0.37970(10) 0.6090(2) 0.0550(10) Uani d . 1 C
C20 0.2313(2) 0.3375(2) 0.6776(2) 0.0720(10) Uani d . 1 C
C21 0.1873(3) 0.2823(2) 0.7122(2) 0.0990(10) Uani d . 1 C
C22 0.0934(3) 0.2701(2) 0.6782(3) 0.1030(10) Uani d . 1 C
C23 0.0429(2) 0.3124(2) 0.6111(2) 0.0880(10) Uani d . 1 C
C24 0.0858(2) 0.3668(2) 0.5767(2) 0.0660(10) Uani d . 1 C
C25 0.0337(2) 0.37810(10) 0.3360(2) 0.0550(10) Uani d . 1 C
C26 0.0886(2) 0.4310(2) 0.3133(2) 0.0790(10) Uani d . 1 C
C27 0.0484(2) 0.4952(2) 0.2787(2) 0.0930(10) Uani d . 1 C
C28 -0.0458(2) 0.5066(2) 0.2647(2) 0.0840(10) Uani d . 1 C
C29 -0.1005(2) 0.4532(2) 0.2854(2) 0.0800(10) Uani d . 1 C
C30 -0.0622(2) 0.3892(2) 0.3217(2) 0.0680(10) Uani d . 1 C
C31 0.16230(10) 0.29610(10) 0.41830(10) 0.0460(10) Uani d . 1 C
C32 0.16150(10) 0.22670(10) 0.4528(2) 0.0480(10) Uani d . 1 C
C33 0.0650(2) 0.20600(10) 0.4281(2) 0.0620(10) Uani d . 1 C
C34 0.0177(2) 0.1393(2) 0.4488(3) 0.0970(10) Uani d . 1 C
C35 0.24440(10) 0.18860(10) 0.49590(10) 0.0460(10) Uani d . 1 C
C36 0.2353(2) 0.11050(10) 0.5127(2) 0.0550(10) Uani d . 1 C
C37 0.2301(2) 0.0872(2) 0.5968(2) 0.0780(10) Uani d . 1 C
C38 0.2180(2) 0.0155(2) 0.6121(3) 0.1010(10) Uani d . 1 C
C39 0.2108(2) -0.0329(2) 0.5438(3) 0.0990(10) Uani d . 1 C
C40 0.2178(2) -0.0107(2) 0.4607(3) 0.0910(10) Uani d . 1 C
C41 0.2301(2) 0.06100(10) 0.4446(2) 0.0720(10) Uani d . 1 C
C42 0.41100(10) 0.17680(10) 0.5464(2) 0.0470(10) Uani d . 1 C
C43 0.45290(10) 0.16000(10) 0.4689(2) 0.0510(10) Uani d . 1 C
C44 0.4451(2) 0.2043(2) 0.3963(2) 0.0690(10) Uani d . 1 C
C45 0.4918(2) 0.1883(2) 0.3299(2) 0.0940(10) Uani d . 1 C
C46 0.5452(2) 0.1269(3) 0.3368(3) 0.1040(10) Uani d . 1 C
C47 0.5505(2) 0.0821(2) 0.4065(3) 0.1010(10) Uani d . 1 C
C48 0.5054(2) 0.0979(2) 0.4724(2) 0.0750(10) Uani d . 1 C
H2 0.5994 0.2664 0.5272 0.057 Uiso calc R 1 H
H3 0.7109 0.1779 0.5333 0.067 Uiso calc R 1 H
H4 0.8554 0.1864 0.6337 0.077 Uiso calc R 1 H
H5 0.8889 0.2828 0.7304 0.079 Uiso calc R 1 H
H6 0.7792 0.3720 0.7243 0.065 Uiso calc R 1 H
H10a 0.6456 0.5847 0.6555 0.097 Uiso calc R 1 H
H10b 0.5717 0.5822 0.7136 0.097 Uiso calc R 1 H
H10c 0.5392 0.5972 0.6098 0.097 Uiso calc R 1 H
H13 0.3125 0.5890 0.5272 0.081 Uiso calc R 1 H
H14 0.2814 0.6951 0.5918 0.104 Uiso calc R 1 H
H15 0.3206 0.7083 0.7456 0.094 Uiso calc R 1 H
H16 0.3844 0.6145 0.8360 0.088 Uiso calc R 1 H
H17 0.4175 0.5084 0.7728 0.072 Uiso calc R 1 H
H18a 0.1896 0.4492 0.5081 0.069 Uiso calc R 1 H
H18b 0.2241 0.4835 0.6042 0.069 Uiso calc R 1 H
H20 0.2950 0.3458 0.7009 0.087 Uiso calc R 1 H
H21 0.2216 0.2537 0.7584 0.119 Uiso calc R 1 H
H22 0.0642 0.2329 0.7010 0.124 Uiso calc R 1 H
H23 -0.0210 0.3043 0.5886 0.106 Uiso calc R 1 H
H24 0.0506 0.3955 0.5311 0.079 Uiso calc R 1 H
H26 0.1526 0.4236 0.3212 0.095 Uiso calc R 1 H
H27 0.0862 0.5311 0.2647 0.112 Uiso calc R 1 H
H28 -0.0722 0.5499 0.2416 0.101 Uiso calc R 1 H
H29 -0.1648 0.4601 0.2747 0.096 Uiso calc R 1 H
H30 -0.1003 0.3538 0.3365 0.082 Uiso calc R 1 H
H34a -0.0491 0.1450 0.4290 0.145 Uiso calc R 1 H
H34b 0.0350 0.1307 0.5125 0.145 Uiso calc R 1 H
H34c 0.0368 0.0995 0.4180 0.145 Uiso calc R 1 H
H37 0.2346 0.1199 0.6434 0.094 Uiso calc R 1 H
H38 0.2148 0.0000 0.6690 0.121 Uiso calc R 1 H
H39 0.2012 -0.0810 0.5539 0.118 Uiso calc R 1 H
H40 0.2141 -0.0440 0.4148 0.109 Uiso calc R 1 H
H41 0.2350 0.0759 0.3880 0.087 Uiso calc R 1 H
H42a 0.3955 0.1324 0.5722 0.057 Uiso calc R 1 H
H42b 0.4572 0.2017 0.5926 0.057 Uiso calc R 1 H
H44 0.4084 0.2454 0.3912 0.082 Uiso calc R 1 H
H45 0.4870 0.2189 0.2811 0.113 Uiso calc R 1 H
H46 0.5776 0.1166 0.2933 0.125 Uiso calc R 1 H
H47 0.5849 0.0400 0.4100 0.121 Uiso calc R 1 H
H48 0.5102 0.0665 0.5204 0.089 Uiso calc R 1 H

loop_
_atom_site_aniso_label
_atom_site_aniso_U_11
_atom_site_aniso_U_22
_atom_site_aniso_U_33
_atom_site_aniso_U_12
_atom_site_aniso_U_13
_atom_site_aniso_U_23
Cu1 0.03000(10) 0.0432(2) 0.0559(2) -0.00250(10) 0.00670(10) -0.00700(10)
O1 0.0320(10) 0.0410(10) 0.0700(10) -0.0030(10) 0.0050(10) -0.0090(10)
O2 0.0330(10) 0.0530(10) 0.0580(10) -0.0040(10) 0.0040(10) 0.0020(10)
N1 0.0330(10) 0.0420(10) 0.0480(10) -0.0050(10) 0.0090(10) -0.0030(10)
N2 0.0390(10) 0.0460(10) 0.0560(10) -0.0100(10) 0.0120(10) -0.0040(10)
N3 0.0340(10) 0.0470(10) 0.0600(10) 0.0000(10) 0.0130(10) -0.0080(10)
N4 0.0330(10) 0.0670(10) 0.0540(10) -0.0040(10) 0.0040(10) -0.0070(10)
N5 0.0370(10) 0.0770(10) 0.0770(10) -0.0140(10) 0.0070(10) -0.0110(10)
N6 0.0360(10) 0.0450(10) 0.0530(10) -0.0030(10) 0.0090(10) -0.0030(10)
C1 0.0320(10) 0.0470(10) 0.0450(10) -0.0020(10) 0.0110(10) 0.0070(10)
C2 0.0370(10) 0.0510(10) 0.0530(10) 0.0000(10) 0.0080(10) 0.0020(10)
C3 0.0540(10) 0.0510(10) 0.066(2) 0.0040(10) 0.0200(10) 0.0030(10)
C4 0.0450(10) 0.062(2) 0.086(2) 0.0120(10) 0.0200(10) 0.0170(10)
C5 0.0330(10) 0.079(2) 0.080(2) 0.0020(10) 0.0020(10) 0.0110(10)
C6 0.0370(10) 0.0630(10) 0.0590(10) -0.0060(10) 0.0050(10) 0.0000(10)
C7 0.0320(10) 0.0450(10) 0.0410(10) -0.0030(10) 0.0070(10) -0.0010(10)
C8 0.0380(10) 0.0420(10) 0.0400(10) -0.0040(10) 0.0100(10) -0.0010(10)
C9 0.0440(10) 0.0460(10) 0.0470(10) -0.0080(10) 0.0140(10) -0.0040(10)
C10 0.0550(10) 0.0490(10) 0.092(2) -0.0130(10) 0.0210(10) -0.0090(10)
C11 0.0420(10) 0.0440(10) 0.0400(10) 0.0000(10) 0.0120(10) 0.0000(10)
C12 0.0420(10) 0.0440(10) 0.0510(10) -0.0020(10) 0.0170(10) -0.0040(10)
C13 0.098(2) 0.0540(10) 0.059(2) 0.0130(10) 0.0370(10) 0.0110(10)
C14 0.127(3) 0.052(2) 0.100(2) 0.026(2) 0.063(2) 0.020(2)
C15 0.097(2) 0.054(2) 0.101(2) -0.0020(10) 0.054(2) -0.020(2)
C16 0.070(2) 0.086(2) 0.065(2) 0.0050(10) 0.0160(10) -0.028(2)
C17 0.0540(10) 0.070(2) 0.0530(10) 0.0130(10) 0.0080(10) -0.0070(10)
C18 0.0370(10) 0.0570(10) 0.080(2) 0.003(2) 0.0150(10) -0.0120(10)
C19 0.0420(10) 0.072(2) 0.0540(10) -0.0020(10) 0.0180(10) -0.0150(10)
C20 0.0570(10) 0.101(2) 0.061(2) -0.0020(10) 0.0200(10) -0.0030(10)
C21 0.096(2) 0.136(3) 0.073(2) 0.003(2) 0.037(2) 0.028(2)
C22 0.096(3) 0.135(3) 0.093(2) -0.030(2) 0.052(2) 0.012(2)
C23 0.063(2) 0.134(3) 0.077(2) -0.026(2) 0.034(2) -0.009(2)
C24 0.0440(10) 0.096(2) 0.062(2) -0.0080(10) 0.0210(10) -0.0120(10)
C25 0.0410(10) 0.073(2) 0.0480(10) 0.0040(10) 0.0030(10) -0.0100(10)
C26 0.0480(10) 0.097(2) 0.090(2) 0.0120(10) 0.0150(10) 0.028(2)
C27 0.071(2) 0.099(2) 0.105(2) 0.014(2) 0.015(2) 0.034(2)
C28 0.073(2) 0.092(2) 0.081(2) 0.028(2) 0.007(2) 0.004(2)
C29 0.0510(10) 0.102(2) 0.080(2) 0.024(2) 0.0050(10) -0.017(2)
C30 0.0420(10) 0.083(2) 0.077(2) 0.0060(10) 0.0100(10) -0.0160(10)
C31 0.0330(10) 0.0570(10) 0.0460(10) -0.0020(10) 0.0080(10) -0.0100(10)
C32 0.0360(10) 0.0520(10) 0.0560(10) -0.0090(10) 0.0100(10) -0.0090(10)
C33 0.0410(10) 0.066(2) 0.077(2) -0.0140(10) 0.0110(10) -0.0100(10)
C34 0.049(2) 0.085(2) 0.153(3) -0.025(2) 0.018(2) 0.004(2)
C35 0.0430(10) 0.0460(10) 0.0500(10) -0.0080(10) 0.0130(10) -0.0070(10)
C36 0.0420(10) 0.0510(10) 0.070(2) -0.0080(10) 0.0110(10) -0.0030(10)
C37 0.094(2) 0.064(2) 0.090(2) -0.0080(10) 0.047(2) 0.0030(10)
C38 0.110(3) 0.076(2) 0.139(3) -0.002(2) 0.071(2) 0.027(2)
C39 0.081(2) 0.056(2) 0.161(4) -0.011(2) 0.035(2) 0.013(2)
C40 0.090(2) 0.051(2) 0.117(3) -0.0080(10) -0.003(2) -0.015(2)
C41 0.075(2) 0.056(2) 0.075(2) -0.0080(10) 0.0000(10) -0.0100(10)
C42 0.0390(10) 0.0440(10) 0.0560(10) -0.0020(10) 0.0060(10) 0.0000(10)
C43 0.0370(10) 0.0550(10) 0.0570(10) -0.0070(10) 0.0040(10) -0.0160(10)
C44 0.063(2) 0.083(2) 0.060(2) -0.0050(10) 0.0150(10) -0.0130(10)
C45 0.084(2) 0.139(3) 0.060(2) -0.026(2) 0.019(2) -0.017(2)
C46 0.064(2) 0.168(4) 0.084(2) -0.013(2) 0.025(2) -0.063(3)
C47 0.072(2) 0.126(3) 0.101(3) 0.017(2) 0.018(2) -0.059(2)
C48 0.064(2) 0.074(2) 0.079(2) 0.0120(10) 0.0050(10) -0.0250(10)

loop_
_atom_type_symbol
_atom_type_description
_atom_type_scat_dispersion_real
_atom_type_scat_dispersion_imag
_atom_type_scat_source
C C 0.0033 0.0016 'International Tables Vol C Tables 4.2.6.8 and 6.1.1.4'
H H 0.0000 0.0000 'International Tables Vol C Tables 4.2.6.8 and 6.1.1.4'
N N 0.0061 0.0033 'International Tables Vol C Tables 4.2.6.8 and 6.1.1.4'
O O 0.0106 0.0060 'International Tables Vol C Tables 4.2.6.8 and 6.1.1.4'
Cu Cu 0.3201 1.2651 'International Tables Vol C Tables 4.2.6.8 and 6.1.1.4'

loop_
_geom_angle_atom_site_label_1
_geom_angle_atom_site_label_2
_geom_angle_atom_site_label_3
_geom_angle
_geom_angle_publ_flag
O1 Cu1 O2 152.25(7) yes
O1 Cu1 N3 94.45(6) yes
O1 Cu1 N6 93.39(6) yes
O2 Cu1 N3 91.70(7) yes
O2 Cu1 N6 92.50(6) yes
N3 Cu1 N6 154.63(7) yes
C7 O1 Cu1 120.00(10) no
C31 O2 Cu1 117.10(10) no
C7 N1 N2 111.4(2) no
C7 N1 C1 129.5(2) no
N2 N1 C1 119.1(2) no
C9 N2 N1 105.5(2) no
C11 N3 C18 120.0(2) no
C11 N3 Cu1 126.70(10) no
C18 N3 Cu1 113.10(10) no
C31 N4 N5 110.8(2) no
C31 N4 C25 129.7(2) no
N5 N4 C25 119.1(2) no
C33 N5 N4 106.0(2) no
C35 N6 C42 118.0(2) no
C35 N6 Cu1 123.00(10) no
C42 N6 Cu1 119.10(10) no
C2 C1 C6 119.9(2) no
C2 C1 N1 120.8(2) no
C6 C1 N1 119.3(2) no
C1 C2 C3 119.5(2) no
C4 C3 C2 120.6(2) no
C3 C4 C5 119.8(2) no
C6 C5 C4 120.2(2) no
C5 C6 C1 120.0(2) no
O1 C7 N1 122.5(2) no
O1 C7 C8 130.8(2) no
N1 C7 C8 106.7(2) no
C7 C8 C9 104.7(2) no
C7 C8 C11 123.4(2) no
C9 C8 C11 131.6(2) no
N2 C9 C8 111.8(2) no
N2 C9 C10 118.0(2) no
C8 C9 C10 130.1(2) no
N3 C11 C8 120.8(2) no
N3 C11 C12 121.2(2) no
C8 C11 C12 117.9(2) no
C17 C12 C13 119.4(2) no
C17 C12 C11 119.4(2) no
C13 C12 C11 121.2(2) no
C12 C13 C14 119.7(2) no
C15 C14 C13 120.5(3) no
C16 C15 C14 120.0(2) no
C15 C16 C17 120.2(3) no
C12 C17 C16 120.3(2) no
N3 C18 C19 111.4(2) no
C20 C19 C24 118.5(2) no
C20 C19 C18 122.3(2) no
C24 C19 C18 119.2(2) no
C19 C20 C21 120.3(3) no
C22 C21 C20 120.0(3) no
C23 C22 C21 120.1(3) no
C22 C23 C24 120.2(3) no
C23 C24 C19 120.9(3) no
C26 C25 C30 119.4(2) no
C26 C25 N4 121.9(2) no
C30 C25 N4 118.7(2) no
C25 C26 C27 119.8(3) no
C28 C27 C26 121.1(3) no
C27 C28 C29 118.8(3) no
C28 C29 C30 121.4(3) no
C29 C30 C25 119.4(3) no
O2 C31 N4 123.2(2) no
O2 C31 C32 129.8(2) no
N4 C31 C32 107.0(2) no
C31 C32 C35 123.4(2) no
C31 C32 C33 104.6(2) no
C35 C32 C33 131.8(2) no
N5 C33 C32 111.6(2) no
N5 C33 C34 117.7(2) no
C32 C33 C34 130.7(2) no
N6 C35 C32 120.8(2) no
N6 C35 C36 121.4(2) no
C32 C35 C36 117.8(2) no
C37 C36 C41 119.2(2) no
C37 C36 C35 119.8(2) no
C41 C36 C35 120.9(2) no
C38 C37 C36 120.3(3) no
C39 C38 C37 120.1(3) no
C40 C39 C38 120.3(3) no
C39 C40 C41 120.2(3) no
C40 C41 C36 119.9(3) no
N6 C42 C43 112.6(2) no
C44 C43 C48 118.1(2) no
C44 C43 C42 123.3(2) no
C48 C43 C42 118.6(2) no
C43 C44 C45 120.4(3) no
C46 C45 C44 119.8(3) no
C47 C46 C45 119.9(3) no
C46 C47 C48 120.5(3) no
C47 C48 C43 121.2(3) no
C1 C2 H2 120.3 no
C3 C2 H2 120.3 no
C4 C3 H3 119.7 no
C2 C3 H3 119.7 no
C3 C4 H4 120.1 no
C5 C4 H4 120.1 no
C6 C5 H5 119.9 no
C4 C5 H5 119.9 no
C5 C6 H6 120.0 no
C1 C6 H6 120.0 no
C9 C10 H10a 109.5 no
C9 C10 H10b 109.5 no
H10a C10 H10b 109.5 no
C9 C10 H10c 109.5 no
H10a C10 H10c 109.5 no
H10b C10 H10c 109.5 no
C12 C13 H13 120.2 no
C14 C13 H13 120.2 no
C15 C14 H14 119.7 no
C13 C14 H14 119.7 no
C16 C15 H15 120.0 no
C14 C15 H15 120.0 no
C15 C16 H16 119.9 no
C17 C16 H16 119.9 no
C12 C17 H17 119.8 no
C16 C17 H17 119.8 no
N3 C18 H18a 109.4 no
C19 C18 H18a 109.4 no
N3 C18 H18b 109.4 no
C19 C18 H18b 109.4 no
H18a C18 H18b 108.0 no
C19 C20 H20 119.8 no
C21 C20 H20 119.8 no
C22 C21 H21 120.0 no
C20 C21 H21 120.0 no
C23 C22 H22 120.0 no
C21 C22 H22 120.0 no
C22 C23 H23 119.9 no
C24 C23 H23 119.9 no
C23 C24 H24 119.5 no
C19 C24 H24 119.5 no
C25 C26 H26 120.1 no
C27 C26 H26 120.1 no
C28 C27 H27 119.5 no
C26 C27 H27 119.5 no
C27 C28 H28 120.6 no
C29 C28 H28 120.6 no
C28 C29 H29 119.3 no
C30 C29 H29 119.3 no
C29 C30 H30 120.3 no
C25 C30 H30 120.3 no
C33 C34 H34a 109.5 no
C33 C34 H34b 109.5 no
H34a C34 H34b 109.5 no
C33 C34 H34c 109.5 no
H34a C34 H34c 109.5 no
H34b C34 H34c 109.5 no
C38 C37 H37 119.8 no
C36 C37 H37 119.8 no
C39 C38 H38 120.0 no
C37 C38 H38 120.0 no
C40 C39 H39 119.9 no
C38 C39 H39 119.9 no
C39 C40 H40 119.9 no
C41 C40 H40 119.9 no
C40 C41 H41 120.1 no
C36 C41 H41 120.1 no
N6 C42 H42a 109.1 no
C43 C42 H42a 109.1 no
N6 C42 H42b 109.1 no
C43 C42 H42b 109.1 no
H42a C42 H42b 107.8 no
C43 C44 H44 119.8 no
C45 C44 H44 119.8 no
C46 C45 H45 120.1 no
C44 C45 H45 120.1 no
C47 C46 H46 120.0 no
C45 C46 H46 120.0 no
C46 C47 H47 119.8 no
C48 C47 H47 119.8 no
C47 C48 H48 119.4 no
C43 C48 H48 119.4 no

loop_
_geom_bond_atom_site_label_1
_geom_bond_atom_site_label_2
_geom_bond_distance
_geom_bond_publ_flag
Cu1 O1 1.9160(10) yes
Cu1 O2 1.9220(10) yes
Cu1 N3 1.973(2) yes
Cu1 N6 1.984(2) yes
O1 C7 1.287(2) no
O2 C31 1.283(2) no
N1 C7 1.363(2) no
N1 N2 1.392(2) no
N1 C1 1.417(2) no
N2 C9 1.316(3) no
N3 C11 1.304(2) no
N3 C18 1.476(2) no
N4 C31 1.363(3) no
N4 N5 1.395(3) no
N4 C25 1.420(3) no
N5 C33 1.310(3) no
N6 C35 1.316(2) no
N6 C42 1.474(2) no
C1 C2 1.379(3) no
C1 C6 1.387(3) no
C2 C3 1.386(3) no
C3 C4 1.373(3) no
C4 C5 1.376(4) no
C5 C6 1.378(3) no
C7 C8 1.401(3) no
C8 C9 1.428(3) no
C8 C11 1.430(3) no
C9 C10 1.496(3) no
C11 C12 1.496(3) no
C12 C17 1.375(3) no
C12 C13 1.377(3) no
C13 C14 1.384(4) no
C14 C15 1.369(4) no
C15 C16 1.357(4) no
C16 C17 1.384(3) no
C18 C19 1.509(3) no
C19 C20 1.374(4) no
C19 C24 1.388(3) no
C20 C21 1.390(4) no
C21 C22 1.370(5) no
C22 C23 1.362(5) no
C23 C24 1.369(4) no
C25 C26 1.375(4) no
C25 C30 1.389(3) no
C26 C27 1.384(4) no
C27 C28 1.366(4) no
C28 C29 1.368(4) no
C29 C30 1.378(4) no
C31 C32 1.400(3) no
C32 C35 1.427(3) no
C32 C33 1.430(3) no
C33 C34 1.499(4) no
C35 C36 1.493(3) no
C36 C37 1.380(4) no
C36 C41 1.383(3) no
C37 C38 1.378(4) no
C38 C39 1.367(5) no
C39 C40 1.366(5) no
C40 C41 1.384(4) no
C42 C43 1.500(3) no
C43 C44 1.368(4) no
C43 C48 1.389(3) no
C44 C45 1.394(4) no
C45 C46 1.379(5) no
C46 C47 1.345(5) no
C47 C48 1.371(4) no
C2 H2 0.93 no
C3 H3 0.93 no
C4 H4 0.93 no
C5 H5 0.93 no
C6 H6 0.93 no
C10 H10a 0.96 no
C10 H10b 0.96 no
C10 H10c 0.96 no
C13 H13 0.93 no
C14 H14 0.93 no
C15 H15 0.93 no
C16 H16 0.93 no
C17 H17 0.93 no
C18 H18a 0.97 no
C18 H18b 0.97 no
C20 H20 0.93 no
C21 H21 0.93 no
C22 H22 0.93 no
C23 H23 0.93 no
C24 H24 0.93 no
C26 H26 0.93 no
C27 H27 0.93 no
C28 H28 0.93 no
C29 H29 0.93 no
C30 H30 0.93 no
C34 H34a 0.96 no
C34 H34b 0.96 no
C34 H34c 0.96 no
C37 H37 0.93 no
C38 H38 0.93 no
C39 H39 0.93 no
C40 H40 0.93 no
C41 H41 0.93 no
C42 H42a 0.97 no
C42 H42b 0.97 no
C44 H44 0.93 no
C45 H45 0.93 no
C46 H46 0.93 no
C47 H47 0.93 no
C48 H48 0.93 no

loop_
_geom_torsion_atom_site_label_1
_geom_torsion_atom_site_label_2
_geom_torsion_atom_site_label_3
_geom_torsion_atom_site_label_4
_geom_torsion
_geom_torsion_publ_flag
O2 Cu1 O1 C7 83.3(2) no
N3 Cu1 O1 C7 -19.0(2) no
N6 Cu1 O1 C7 -174.8(2) no
O1 Cu1 O2 C31 138.4(2) no
N3 Cu1 O2 C31 -118.7(2) no
N6 Cu1 O2 C31 36.3(2) no
C7 N1 N2 C9 0.7(2) no
C1 N1 N2 C9 -176.7(2) no
O1 Cu1 N3 C11 12.0(2) no
O2 Cu1 N3 C11 -141.0(2) no
N6 Cu1 N3 C11 119.6(2) no
O1 Cu1 N3 C18 -161.8(2) no
O2 Cu1 N3 C18 45.3(2) no
N6 Cu1 N3 C18 -54.2(2) no
C31 N4 N5 C33 -1.6(3) no
C25 N4 N5 C33 -174.2(2) no
O1 Cu1 N6 C35 174.1(2) no
O2 Cu1 N6 C35 -33.0(2) no
N3 Cu1 N6 C35 66.3(2) no
O1 Cu1 N6 C42 -4.5(2) no
O2 Cu1 N6 C42 148.4(2) no
N3 Cu1 N6 C42 -112.3(2) no
C7 N1 C1 C2 32.0(3) no
N2 N1 C1 C2 -151.2(2) no
C7 N1 C1 C6 -149.2(2) no
N2 N1 C1 C6 27.6(3) no
C6 C1 C2 C3 -0.9(3) no
N1 C1 C2 C3 177.9(2) no
C1 C2 C3 C4 0.4(3) no
C2 C3 C4 C5 0.5(4) no
C3 C4 C5 C6 -0.8(4) no
C4 C5 C6 C1 0.3(4) no
C2 C1 C6 C5 0.6(3) no
N1 C1 C6 C5 -178.2(2) no
Cu1 O1 C7 N1 -168.20(10) no
Cu1 O1 C7 C8 14.6(3) no
N2 N1 C7 O1 -179.2(2) no
C1 N1 C7 O1 -2.2(3) no
N2 N1 C7 C8 -1.4(2) no
C1 N1 C7 C8 175.6(2) no
O1 C7 C8 C9 179.0(2) no
N1 C7 C8 C9 1.4(2) no
O1 C7 C8 C11 4.9(3) no
N1 C7 C8 C11 -172.6(2) no
N1 N2 C9 C8 0.3(2) no
N1 N2 C9 C10 -176.7(2) no
C7 C8 C9 N2 -1.1(2) no
C11 C8 C9 N2 172.3(2) no
C7 C8 C9 C10 175.4(2) no
C11 C8 C9 C10 -11.2(4) no
C18 N3 C11 C8 175.5(2) no
Cu1 N3 C11 C8 2.1(3) no
C18 N3 C11 C12 -1.4(3) no
Cu1 N3 C11 C12 -174.80(10) no
C7 C8 C11 N3 -13.9(3) no
C9 C8 C11 N3 173.8(2) no
C7 C8 C11 C12 163.0(2) no
C9 C8 C11 C12 -9.3(3) no
N3 C11 C12 C17 105.0(2) no
C8 C11 C12 C17 -71.9(3) no
N3 C11 C12 C13 -73.5(3) no
C8 C11 C12 C13 109.6(2) no
C17 C12 C13 C14 1.2(4) no
C11 C12 C13 C14 179.7(2) no
C12 C13 C14 C15 0.0(5) no
C13 C14 C15 C16 -1.5(5) no
C14 C15 C16 C17 1.9(5) no
C13 C12 C17 C16 -0.9(4) no
C11 C12 C17 C16 -179.4(2) no
C15 C16 C17 C12 -0.7(4) no
C11 N3 C18 C19 -127.6(2) no
Cu1 N3 C18 C19 46.7(2) no
N3 C18 C19 C20 33.8(3) no
N3 C18 C19 C24 -147.6(2) no
C24 C19 C20 C21 1.2(4) no
C18 C19 C20 C21 179.8(3) no
C19 C20 C21 C22 -0.3(5) no
C20 C21 C22 C23 -0.6(5) no
C21 C22 C23 C24 0.7(5) no
C22 C23 C24 C19 0.3(5) no
C20 C19 C24 C23 -1.2(4) no
C18 C19 C24 C23 -179.9(2) no
C31 N4 C25 C26 19.6(4) no
N5 N4 C25 C26 -169.5(2) no
C31 N4 C25 C30 -159.5(2) no
N5 N4 C25 C30 11.5(3) no
C30 C25 C26 C27 1.6(4) no
N4 C25 C26 C27 -177.5(3) no
C25 C26 C27 C28 -1.4(5) no
C26 C27 C28 C29 -0.2(5) no
C27 C28 C29 C30 1.6(5) no
C28 C29 C30 C25 -1.3(4) no
C26 C25 C30 C29 -0.3(4) no
N4 C25 C30 C29 178.8(2) no
Cu1 O2 C31 N4 155.0(2) no
Cu1 O2 C31 C32 -25.0(3) no
N5 N4 C31 O2 -178.1(2) no
C25 N4 C31 O2 -6.5(3) no
N5 N4 C31 C32 1.9(2) no
C25 N4 C31 C32 173.5(2) no
O2 C31 C32 C35 -5.5(4) no
N4 C31 C32 C35 174.5(2) no
O2 C31 C32 C33 178.6(2) no
N4 C31 C32 C33 -1.4(2) no
N4 N5 C33 C32 0.7(3) no
N4 N5 C33 C34 178.4(2) no
C31 C32 C33 N5 0.5(3) no
C35 C32 C33 N5 -175.0(2) no
C31 C32 C33 C34 -176.9(3) no
C35 C32 C33 C34 7.7(5) no
C42 N6 C35 C32 -167.7(2) no
Cu1 N6 C35 C32 13.7(3) no
C42 N6 C35 C36 12.0(3) no
Cu1 N6 C35 C36 -166.6(2) no
C31 C32 C35 N6 11.8(3) no
C33 C32 C35 N6 -173.5(2) no
C31 C32 C35 C36 -167.9(2) no
C33 C32 C35 C36 6.8(4) no
N6 C35 C36 C37 81.4(3) no
C32 C35 C36 C37 -99.0(3) no
N6 C35 C36 C41 -100.0(3) no
C32 C35 C36 C41 79.7(3) no
C41 C36 C37 C38 -1.2(4) no
C35 C36 C37 C38 177.5(3) no
C36 C37 C38 C39 -0.3(5) no
C37 C38 C39 C40 1.6(5) no
C38 C39 C40 C41 -1.4(5) no
C39 C40 C41 C36 -0.1(5) no
C37 C36 C41 C40 1.4(4) no
C35 C36 C41 C40 -177.3(2) no
C35 N6 C42 C43 92.1(2) no
Cu1 N6 C42 C43 -89.2(2) no
N6 C42 C43 C44 29.3(3) no
N6 C42 C43 C48 -153.4(2) no
C48 C43 C44 C45 -2.3(4) no
C42 C43 C44 C45 174.9(2) no
C43 C44 C45 C46 0.9(4) no
C44 C45 C46 C47 1.3(5) no
C45 C46 C47 C48 -2.0(5) no
C46 C47 C48 C43 0.5(5) no
C44 C43 C48 C47 1.7(4) no
C42 C43 C48 C47 -175.7(2) no
